data_4302068
loop_
_publ_author_name
'Christer B. Aaker\"oy'
'Benjamin M. T. Scott'
'Michelle M. Smith'
'Joaquin F. Urbina'
'John Desper'

_publ_section_title
;
Establishing Amide...Amide Reliability and Synthon Transferability in
the Supramolecular Assembly of Metal-Containing One-Dimensional
Architectures
;
_journal_name_full 'Inorganic Chemistry'
_journal_page_first 4052
_journal_page_last 4061
_journal_paper_doi 10.1021/ic801992t
_journal_volume 48
_journal_year 2009
_chemical_formula_moiety
;
(C11 H11 N3 O)2 Cu2 (C7 H4 O2 F)4
;
_chemical_formula_sum 'C50 H38 Cu2 F4 N6 O10'
_chemical_formula_weight 1085.94
_chemical_name_systematic
;
BS-2-11e mu(o-FPhCOO)4 Cu2[4-imidazolylmethylbenzamide]2
;
_space_group_IT_number 14
_symmetry_cell_setting monoclinic
_symmetry_space_group_name_Hall '-P 2yn'
_symmetry_space_group_name_H-M 'P 1 21/n 1'
_atom_sites_solution_hydrogens geom
_atom_sites_solution_primary direct
_atom_sites_solution_secondary difmap
_audit_creation_method SHELXL-97
_cell_angle_alpha 90.00
_cell_angle_beta 108.346(4)
_cell_angle_gamma 90.00
_cell_formula_units_Z 2
_cell_length_a 10.8218(9)
_cell_length_b 19.4000(14)
_cell_length_c 12.0541(8)
_cell_measurement_reflns_used 2992
_cell_measurement_temperature 173(2)
_cell_measurement_theta_max 28.15
_cell_measurement_theta_min 2.45
_cell_volume 2402.0(3)
_computing_cell_refinement 'Bruker XSCANS'
_computing_data_collection 'Bruker XSCANS'
_computing_data_reduction 'Bruker SHELXTL'
_computing_molecular_graphics 'Bruker SHELXTL'
_computing_publication_material 'Bruker SHELXTL'
_computing_structure_refinement 'SHELXL-97 (Sheldrick, 1997)'
_computing_structure_solution 'SHELXS-97 (Sheldrick, 1990)'
_diffrn_ambient_temperature 173(2)
_diffrn_measured_fraction_theta_full 0.948
_diffrn_measured_fraction_theta_max 0.948
_diffrn_measurement_device_type 'CCD area detector'
_diffrn_measurement_method 'phi and omega scans'
_diffrn_radiation_monochromator graphite
_diffrn_radiation_source 'fine-focus sealed tube'
_diffrn_radiation_type MoK\a
_diffrn_radiation_wavelength 0.71073
_diffrn_reflns_av_R_equivalents 0.1125
_diffrn_reflns_av_sigmaI/netI 0.0792
_diffrn_reflns_limit_h_max 14
_diffrn_reflns_limit_h_min -14
_diffrn_reflns_limit_k_max 25
_diffrn_reflns_limit_k_min -23
_diffrn_reflns_limit_l_max 14
_diffrn_reflns_limit_l_min -15
_diffrn_reflns_number 17581
_diffrn_reflns_theta_full 28.33
_diffrn_reflns_theta_max 28.33
_diffrn_reflns_theta_min 2.07
_exptl_absorpt_coefficient_mu 0.966
_exptl_absorpt_correction_type none
_exptl_crystal_colour blue
_exptl_crystal_density_diffrn 1.501
_exptl_crystal_density_method 'not measured'
_exptl_crystal_description prism
_exptl_crystal_F_000 1108
_exptl_crystal_size_max 0.40
_exptl_crystal_size_mid 0.25
_exptl_crystal_size_min 0.15
_refine_diff_density_max 0.436
_refine_diff_density_min -1.095
_refine_diff_density_rms 0.126
_refine_ls_extinction_method none
_refine_ls_goodness_of_fit_ref 1.069
_refine_ls_hydrogen_treatment constr
_refine_ls_matrix_type full
_refine_ls_number_parameters 353
_refine_ls_number_reflns 5679
_refine_ls_number_restraints 23
_refine_ls_restrained_S_all 1.067
_refine_ls_R_factor_all 0.0674
_refine_ls_R_factor_gt 0.0548
_refine_ls_shift/su_max 0.001
_refine_ls_shift/su_mean 0.000
_refine_ls_structure_factor_coef Fsqd
_refine_ls_weighting_details 'calc w=1/[\s^2^(Fo^2^)+(0.0900P)^2^+0.0000P] where P=(Fo^2^+2Fc^2^)/3'
_refine_ls_weighting_scheme calc
_refine_ls_wR_factor_gt 0.1367
_refine_ls_wR_factor_ref 0.1467
_reflns_number_gt 4503
_reflns_number_total 5679
_reflns_threshold_expression >2sigma(I)
_cod_data_source_file ic801992t_si_002_09.cif
_cod_data_source_block 5c
_cod_depositor_comments
;
The following automatic conversions were performed:
'_symmetry_cell_setting' value 'Monoclinic' changed to 'monoclinic'
according to '/home/saulius/struct/CIF-dictionaries/cif_core.dic'
dictionary named 'cif_core.dic' version 2.4.1 from 2010-06-29.

Automatic conversion script
Id: cif_fix_enum 1527 2010-12-29 10:47:43Z saulius 
;
_cod_original_sg_symbol_H-M P2(1)/n
_cod_database_code 4302068

loop_
_symmetry_equiv_pos_as_xyz
'x, y, z'
'-x+1/2, y+1/2, -z+1/2'
'-x, -y, -z'
'x-1/2, -y-1/2, z-1/2'

loop_
_atom_site_label
_atom_site_type_symbol
_atom_site_fract_x
_atom_site_fract_y
_atom_site_fract_z
_atom_site_U_iso_or_equiv
_atom_site_adp_type
_atom_site_occupancy
_atom_site_symmetry_multiplicity
_atom_site_calc_flag
_atom_site_refinement_flags
_atom_site_disorder_assembly
_atom_site_disorder_group
Cu1 Cu 0.48206(2) 0.470144(14) 0.39735(2) 0.01853(12) Uani 1 1 d . . .
N11 N 0.3805(2) 0.38946(11) 0.15066(17) 0.0276(5) Uani 1 1 d . . .
N12 N 0.4643(2) 0.43346(11) 0.22340(17) 0.0259(4) Uani 1 1 d . . .
C13 C 0.5454(3) 0.45246(16) 0.1669(2) 0.0335(6) Uani 1 1 d . . .
H13 H 0.6154 0.4839 0.1967 0.040 Uiso 1 1 calc R . .
C14 C 0.5158(3) 0.42107(15) 0.0593(2) 0.0399(7) Uani 1 1 d . . .
H14 H 0.5593 0.4262 0.0025 0.048 Uiso 1 1 calc R . .
C15 C 0.4110(3) 0.38120(16) 0.0522(2) 0.0405(7) Uani 1 1 d . . .
H15 H 0.3667 0.3523 -0.0116 0.049 Uiso 1 1 calc R . .
C21 C 0.3972(3) 0.15354(13) 0.3401(2) 0.0299(6) Uani 1 1 d . . .
C22 C 0.2688(3) 0.16693(14) 0.2755(2) 0.0339(6) Uani 1 1 d . . .
H22 H 0.2040 0.1326 0.2678 0.041 Uiso 1 1 calc R . .
C23 C 0.2352(2) 0.23051(14) 0.2223(2) 0.0335(6) Uani 1 1 d . . .
H23 H 0.1473 0.2392 0.1773 0.040 Uiso 1 1 calc R . .
C24 C 0.3272(2) 0.28155(13) 0.2334(2) 0.0252(5) Uani 1 1 d . . .
C25 C 0.4565(2) 0.26721(13) 0.2942(2) 0.0289(5) Uani 1 1 d . . .
H25 H 0.5217 0.3010 0.2996 0.035 Uiso 1 1 calc R . .
C26 C 0.4901(2) 0.20379(14) 0.3467(2) 0.0324(6) Uani 1 1 d . . .
H26 H 0.5788 0.1944 0.3883 0.039 Uiso 1 1 calc R . .
C27 C 0.4376(3) 0.08942(15) 0.4097(2) 0.0396(7) Uani 1 1 d . . .
N27 N 0.3546(3) 0.03708(13) 0.3899(2) 0.0502(8) Uani 1 1 d . . .
H27A H 0.3758 -0.0010 0.4312 0.060 Uiso 1 1 calc R . .
H27B H 0.2783 0.0404 0.3355 0.060 Uiso 1 1 calc R . .
O27 O 0.5453(2) 0.08664(11) 0.4852(2) 0.0603(8) Uani 1 1 d . . .
C28 C 0.2836(2) 0.35262(13) 0.1872(2) 0.0290(5) Uani 1 1 d . . .
H28A H 0.2029 0.3487 0.1199 0.035 Uiso 1 1 calc R . .
H28B H 0.2628 0.3796 0.2488 0.035 Uiso 1 1 calc R . .
C31 C 0.3943(2) 0.32282(13) 0.6185(2) 0.0257(5) Uani 1 1 d . . .
C32 C 0.4143(3) 0.30854(15) 0.7355(2) 0.0346(6) Uani 1 1 d . . .
F32 F 0.4809(2) 0.35346(10) 0.81838(14) 0.0530(5) Uani 1 1 d . . .
C33 C 0.3711(4) 0.24925(18) 0.7735(3) 0.0518(8) Uani 1 1 d . . .
H33 H 0.3888 0.2410 0.8547 0.062 Uiso 1 1 calc R . .
C34 C 0.3022(4) 0.20236(18) 0.6932(3) 0.0614(10) Uani 1 1 d . . .
H34 H 0.2700 0.1617 0.7182 0.074 Uiso 1 1 calc R . .
C35 C 0.2797(4) 0.21425(18) 0.5753(3) 0.0586(10) Uani 1 1 d . . .
H35 H 0.2320 0.1817 0.5193 0.070 Uiso 1 1 calc R . .
C36 C 0.3262(3) 0.27318(15) 0.5395(3) 0.0377(6) Uani 1 1 d . . .
H36 H 0.3114 0.2803 0.4584 0.045 Uiso 1 1 calc R . .
C37 C 0.4378(2) 0.38757(12) 0.57511(19) 0.0214(5) Uani 1 1 d . . .
O37 O 0.46996(17) 0.43745(9) 0.64418(14) 0.0286(4) Uani 1 1 d . . .
O38 O 0.43728(18) 0.38777(9) 0.47074(14) 0.0291(4) Uani 1 1 d . . .
C41A C 0.1207(6) 0.5479(4) 0.4007(5) 0.0263(8) Uani 0.764(5) 1 d PD A 1
C42A C 0.0668(10) 0.6038(4) 0.4371(5) 0.0380(9) Uani 0.764(5) 1 d PD A 1
F42A F 0.1455(2) 0.65169(15) 0.5073(2) 0.0663(11) Uani 0.764(5) 1 d PD A 1
C43A C -0.0671(9) 0.6152(4) 0.4060(8) 0.0434(13) Uani 0.764(5) 1 d PD A 1
H43A H -0.1010 0.6548 0.4328 0.052 Uiso 0.764(5) 1 calc PR A 1
C44A C -0.1477(6) 0.5677(4) 0.3359(9) 0.0500(17) Uani 0.764(5) 1 d PD A 1
H44A H -0.2394 0.5740 0.3133 0.060 Uiso 0.764(5) 1 calc PR A 1
C45A C -0.0975(8) 0.5113(5) 0.2981(9) 0.0724(14) Uani 0.764(5) 1 d PD A 1
H45A H -0.1550 0.4785 0.2497 0.087 Uiso 0.764(5) 1 calc PR A 1
C46A C 0.0361(7) 0.5006(3) 0.3290(6) 0.0486(10) Uani 0.764(5) 1 d PD A 1
H46A H 0.0694 0.4611 0.3012 0.058 Uiso 0.764(5) 1 calc PR A 1
C41B C 0.120(2) 0.5425(11) 0.4204(16) 0.0263(8) Uani 0.236(5) 1 d PD A 2
C42B C 0.032(2) 0.4994(9) 0.3463(16) 0.0486(10) Uani 0.236(5) 1 d PD A 2
F42B F 0.0717(7) 0.4361(5) 0.3219(9) 0.066(3) Uani 0.236(5) 1 d PD A 2
C43B C -0.098(2) 0.5168(13) 0.293(3) 0.0724(14) Uani 0.236(5) 1 d PD A 2
H43B H -0.1570 0.4857 0.2421 0.087 Uiso 0.236(5) 1 calc PR A 2
C44B C -0.138(2) 0.5803(13) 0.317(3) 0.0500(17) Uani 0.236(5) 1 d PD A 2
H44B H -0.2256 0.5937 0.2823 0.060 Uiso 0.236(5) 1 calc PR A 2
C45B C -0.053(3) 0.6244(13) 0.391(3) 0.0434(13) Uani 0.236(5) 1 d PD A 2
H45B H -0.0835 0.6682 0.4067 0.052 Uiso 0.236(5) 1 calc PR A 2
C46B C 0.077(3) 0.6067(11) 0.4437(19) 0.0380(9) Uani 0.236(5) 1 d PD A 2
H46B H 0.1351 0.6380 0.4949 0.046 Uiso 0.236(5) 1 calc PR A 2
C47 C 0.2637(2) 0.53289(12) 0.4404(2) 0.0241(5) Uani 1 1 d . . .
O47 O 0.33231(16) 0.55169(11) 0.53959(16) 0.0323(4) Uani 1 1 d . . .
O48 O 0.30245(15) 0.50181(11) 0.36641(15) 0.0298(4) Uani 1 1 d . A .

loop_
_atom_site_aniso_label
_atom_site_aniso_U_11
_atom_site_aniso_U_22
_atom_site_aniso_U_33
_atom_site_aniso_U_23
_atom_site_aniso_U_13
_atom_site_aniso_U_12
Cu1 0.01756(17) 0.01934(18) 0.01790(17) -0.00029(10) 0.00447(11) 0.00117(10)
N11 0.0364(11) 0.0217(11) 0.0194(9) -0.0011(8) 0.0013(8) -0.0007(9)
N12 0.0287(10) 0.0247(11) 0.0227(9) -0.0044(8) 0.0060(8) -0.0027(8)
C13 0.0388(14) 0.0340(15) 0.0302(13) -0.0027(11) 0.0145(11) -0.0049(12)
C14 0.0660(19) 0.0319(15) 0.0293(13) -0.0027(11) 0.0257(13) -0.0005(14)
C15 0.0654(19) 0.0331(16) 0.0211(12) -0.0047(11) 0.0107(12) -0.0034(14)
C21 0.0389(13) 0.0193(12) 0.0235(11) 0.0008(9) -0.0014(10) -0.0020(10)
C22 0.0363(13) 0.0226(13) 0.0334(13) 0.0010(10) -0.0023(10) -0.0089(11)
C23 0.0282(12) 0.0300(14) 0.0331(13) 0.0004(11) -0.0036(10) -0.0040(10)
C24 0.0289(12) 0.0208(12) 0.0218(11) 0.0000(9) 0.0019(9) -0.0003(9)
C25 0.0268(11) 0.0218(12) 0.0340(13) 0.0022(10) 0.0035(10) -0.0018(10)
C26 0.0300(12) 0.0253(13) 0.0338(13) 0.0018(11) -0.0016(10) 0.0014(10)
C27 0.0487(16) 0.0239(14) 0.0316(13) 0.0035(11) -0.0083(11) -0.0056(12)
N27 0.0606(17) 0.0273(13) 0.0396(14) 0.0123(10) -0.0172(12) -0.0155(11)
O27 0.0632(14) 0.0272(11) 0.0555(13) 0.0122(10) -0.0316(11) -0.0127(10)
C28 0.0263(11) 0.0242(13) 0.0296(12) 0.0018(10) -0.0012(9) 0.0010(9)
C31 0.0298(11) 0.0199(12) 0.0308(12) -0.0015(9) 0.0145(9) 0.0014(9)
C32 0.0494(16) 0.0266(14) 0.0324(13) 0.0015(11) 0.0196(11) 0.0007(12)
F32 0.0854(14) 0.0473(11) 0.0256(8) -0.0005(8) 0.0166(8) -0.0156(10)
C33 0.087(2) 0.0333(17) 0.0478(18) 0.0043(14) 0.0391(17) -0.0024(17)
C34 0.105(3) 0.0290(17) 0.068(2) -0.0003(16) 0.053(2) -0.0180(19)
C35 0.091(3) 0.0359(18) 0.059(2) -0.0125(16) 0.0389(19) -0.0260(18)
C36 0.0501(16) 0.0309(15) 0.0368(14) -0.0047(11) 0.0202(12) -0.0101(13)
C37 0.0189(10) 0.0191(11) 0.0258(11) 0.0028(9) 0.0063(8) 0.0029(8)
O37 0.0398(10) 0.0229(9) 0.0243(8) -0.0004(7) 0.0119(7) -0.0062(7)
O38 0.0426(10) 0.0234(9) 0.0242(8) -0.0017(7) 0.0144(7) -0.0050(8)
C41A 0.0171(11) 0.0354(18) 0.026(2) 0.0085(15) 0.0069(15) 0.0032(11)
C42A 0.027(2) 0.0480(19) 0.0369(16) -0.0074(14) 0.0072(14) 0.0076(14)
F42A 0.0414(14) 0.071(2) 0.0753(19) -0.0430(15) 0.0026(12) 0.0190(13)
C43A 0.030(3) 0.051(3) 0.054(3) 0.001(2) 0.0206(17) 0.013(2)
C44A 0.0186(16) 0.051(4) 0.080(5) 0.004(3) 0.0154(17) 0.006(2)
C45A 0.0228(14) 0.061(3) 0.122(4) -0.032(3) 0.0068(18) -0.0011(16)
C46A 0.0238(14) 0.0376(18) 0.080(3) -0.0149(19) 0.0094(17) 0.0028(13)
C41B 0.0171(11) 0.0354(18) 0.026(2) 0.0085(15) 0.0069(15) 0.0032(11)
C42B 0.0238(14) 0.0376(18) 0.080(3) -0.0149(19) 0.0094(17) 0.0028(13)
F42B 0.026(4) 0.053(6) 0.114(8) -0.020(5) 0.016(4) -0.001(4)
C43B 0.0228(14) 0.061(3) 0.122(4) -0.032(3) 0.0068(18) -0.0011(16)
C44B 0.0186(16) 0.051(4) 0.080(5) 0.004(3) 0.0154(17) 0.006(2)
C45B 0.030(3) 0.051(3) 0.054(3) 0.001(2) 0.0206(17) 0.013(2)
C46B 0.027(2) 0.0480(19) 0.0369(16) -0.0074(14) 0.0072(14) 0.0076(14)
C47 0.0179(10) 0.0245(13) 0.0293(12) 0.0036(9) 0.0066(9) 0.0032(8)
O47 0.0213(8) 0.0436(11) 0.0297(9) -0.0053(8) 0.0046(7) 0.0072(8)
O48 0.0185(7) 0.0382(11) 0.0295(9) -0.0038(8) 0.0031(7) 0.0041(7)

loop_
_atom_type_symbol
_atom_type_description
_atom_type_scat_dispersion_real
_atom_type_scat_dispersion_imag
_atom_type_scat_source
C C 0.0033 0.0016 'International Tables Vol C Tables 4.2.6.8 and 6.1.1.4'
H H 0.0000 0.0000 'International Tables Vol C Tables 4.2.6.8 and 6.1.1.4'
N N 0.0061 0.0033 'International Tables Vol C Tables 4.2.6.8 and 6.1.1.4'
O O 0.0106 0.0060 'International Tables Vol C Tables 4.2.6.8 and 6.1.1.4'
F F 0.0171 0.0103 'International Tables Vol C Tables 4.2.6.8 and 6.1.1.4'
Cu Cu 0.3201 1.2651 'International Tables Vol C Tables 4.2.6.8 and 6.1.1.4'

loop_
_geom_angle_atom_site_label_1
_geom_angle_atom_site_label_2
_geom_angle_atom_site_label_3
_geom_angle
_geom_angle_site_symmetry_1
_geom_angle_site_symmetry_3
_geom_angle_publ_flag
O47 Cu1 O48 167.75(7) 3_666 . ?
O47 Cu1 O38 91.01(8) 3_666 . ?
O48 Cu1 O38 88.29(8) . . ?
O47 Cu1 O37 88.58(8) 3_666 3_666 ?
O48 Cu1 O37 89.51(8) . 3_666 ?
O38 Cu1 O37 167.69(7) . 3_666 ?
O47 Cu1 N12 94.14(8) 3_666 . ?
O48 Cu1 N12 97.97(7) . . ?
O38 Cu1 N12 102.13(8) . . ?
O37 Cu1 N12 90.18(8) 3_666 . ?
O47 Cu1 Cu1 84.32(5) 3_666 3_666 ?
O48 Cu1 Cu1 83.43(5) . 3_666 ?
O38 Cu1 Cu1 85.36(5) . 3_666 ?
O37 Cu1 Cu1 82.35(5) 3_666 3_666 ?
N12 Cu1 Cu1 172.40(6) . 3_666 ?
C15 N11 N12 110.5(2) . . ?
C15 N11 C28 128.0(2) . . ?
N12 N11 C28 121.2(2) . . ?
C13 N12 N11 105.1(2) . . ?
C13 N12 Cu1 122.48(17) . . ?
N11 N12 Cu1 132.38(17) . . ?
N12 C13 C14 111.5(3) . . ?
N12 C13 H13 124.2 . . ?
C14 C13 H13 124.2 . . ?
C15 C14 C13 104.8(3) . . ?
C15 C14 H14 127.6 . . ?
C13 C14 H14 127.6 . . ?
N11 C15 C14 108.1(2) . . ?
N11 C15 H15 125.9 . . ?
C14 C15 H15 125.9 . . ?
C26 C21 C22 118.8(2) . . ?
C26 C21 C27 118.5(2) . . ?
C22 C21 C27 122.5(2) . . ?
C23 C22 C21 119.8(2) . . ?
C23 C22 H22 120.1 . . ?
C21 C22 H22 120.1 . . ?
C24 C23 C22 121.2(2) . . ?
C24 C23 H23 119.4 . . ?
C22 C23 H23 119.4 . . ?
C23 C24 C25 119.0(2) . . ?
C23 C24 C28 119.2(2) . . ?
C25 C24 C28 121.7(2) . . ?
C26 C25 C24 119.8(2) . . ?
C26 C25 H25 120.1 . . ?
C24 C25 H25 120.1 . . ?
C25 C26 C21 121.3(2) . . ?
C25 C26 H26 119.3 . . ?
C21 C26 H26 119.3 . . ?
O27 C27 N27 121.9(3) . . ?
O27 C27 C21 119.6(3) . . ?
N27 C27 C21 118.5(2) . . ?
C27 N27 H27A 120.0 . . ?
C27 N27 H27B 120.0 . . ?
H27A N27 H27B 120.0 . . ?
N11 C28 C24 113.1(2) . . ?
N11 C28 H28A 109.0 . . ?
C24 C28 H28A 109.0 . . ?
N11 C28 H28B 109.0 . . ?
C24 C28 H28B 109.0 . . ?
H28A C28 H28B 107.8 . . ?
C32 C31 C36 115.9(2) . . ?
C32 C31 C37 124.0(2) . . ?
C36 C31 C37 120.0(2) . . ?
F32 C32 C33 116.9(3) . . ?
F32 C32 C31 120.0(2) . . ?
C33 C32 C31 123.1(3) . . ?
C34 C33 C32 119.2(3) . . ?
C34 C33 H33 120.4 . . ?
C32 C33 H33 120.4 . . ?
C33 C34 C35 119.8(3) . . ?
C33 C34 H34 120.1 . . ?
C35 C34 H34 120.1 . . ?
C36 C35 C34 119.9(3) . . ?
C36 C35 H35 120.0 . . ?
C34 C35 H35 120.0 . . ?
C35 C36 C31 121.9(3) . . ?
C35 C36 H36 119.0 . . ?
C31 C36 H36 119.0 . . ?
O37 C37 O38 125.2(2) . . ?
O37 C37 C31 118.0(2) . . ?
O38 C37 C31 116.8(2) . . ?
C37 O37 Cu1 124.97(16) . 3_666 ?
C37 O38 Cu1 122.05(16) . . ?
C42A C41A C46A 117.4(4) . . ?
C42A C41A C47 123.7(6) . . ?
C46A C41A C47 118.8(6) . . ?
F42A C42A C41A 119.6(7) . . ?
F42A C42A C43A 116.9(7) . . ?
C41A C42A C43A 123.5(6) . . ?
C44A C43A C42A 117.8(6) . . ?
C44A C43A H43A 121.1 . . ?
C42A C43A H43A 121.1 . . ?
C45A C44A C43A 120.3(4) . . ?
C45A C44A H44A 119.8 . . ?
C43A C44A H44A 119.8 . . ?
C44A C45A C46A 121.4(6) . . ?
C44A C45A H45A 119.3 . . ?
C46A C45A H45A 119.3 . . ?
C41A C46A C45A 119.5(6) . . ?
C41A C46A H46A 120.2 . . ?
C45A C46A H46A 120.2 . . ?
C42B C41B C46B 118.4(10) . . ?
C42B C41B C47 119.8(18) . . ?
C46B C41B C47 118.2(16) . . ?
F42B C42B C41B 119.7(17) . . ?
F42B C42B C43B 117.3(17) . . ?
C41B C42B C43B 123.0(13) . . ?
C44B C43B C42B 117.4(14) . . ?
C44B C43B H43B 121.3 . . ?
C42B C43B H43B 121.3 . . ?
C45B C44B C43B 121.2(11) . . ?
C45B C44B H44B 119.4 . . ?
C43B C44B H44B 119.4 . . ?
C44B C45B C46B 121.1(15) . . ?
C44B C45B H45B 119.4 . . ?
C46B C45B H45B 119.4 . . ?
C41B C46B C45B 118.9(15) . . ?
C41B C46B H46B 120.6 . . ?
C45B C46B H46B 120.6 . . ?
O47 C47 O48 126.2(2) . . ?
O47 C47 C41A 119.6(3) . . ?
O48 C47 C41A 114.2(3) . . ?
O47 C47 C41B 113.0(9) . . ?
O48 C47 C41B 120.3(9) . . ?
C47 O47 Cu1 122.54(17) . 3_666 ?
C47 O48 Cu1 123.34(15) . . ?

loop_
_geom_bond_atom_site_label_1
_geom_bond_atom_site_label_2
_geom_bond_distance
_geom_bond_site_symmetry_2
_geom_bond_publ_flag
Cu1 O47 1.9575(17) 3_666 ?
Cu1 O48 1.9591(17) . ?
Cu1 O38 1.9600(18) . ?
Cu1 O37 1.9741(18) 3_666 ?
Cu1 N12 2.165(2) . ?
Cu1 Cu1 2.6480(5) 3_666 ?
N11 C15 1.337(4) . ?
N11 N12 1.349(3) . ?
N11 C28 1.448(3) . ?
N12 C13 1.322(4) . ?
C13 C14 1.376(4) . ?
C13 H13 0.9500 . ?
C14 C15 1.353(4) . ?
C14 H14 0.9500 . ?
C15 H15 0.9500 . ?
C21 C26 1.385(4) . ?
C21 C22 1.388(3) . ?
C21 C27 1.487(3) . ?
C22 C23 1.385(3) . ?
C22 H22 0.9500 . ?
C23 C24 1.380(4) . ?
C23 H23 0.9500 . ?
C24 C25 1.388(3) . ?
C24 C28 1.506(3) . ?
C25 C26 1.379(4) . ?
C25 H25 0.9500 . ?
C26 H26 0.9500 . ?
C27 O27 1.234(3) . ?
C27 N27 1.327(4) . ?
N27 H27A 0.8800 . ?
N27 H27B 0.8800 . ?
C28 H28A 0.9900 . ?
C28 H28B 0.9900 . ?
C31 C32 1.386(4) . ?
C31 C36 1.391(4) . ?
C31 C37 1.493(3) . ?
C32 F32 1.350(3) . ?
C32 C33 1.374(4) . ?
C33 C34 1.366(5) . ?
C33 H33 0.9500 . ?
C34 C35 1.383(5) . ?
C34 H34 0.9500 . ?
C35 C36 1.372(4) . ?
C35 H35 0.9500 . ?
C36 H36 0.9500 . ?
C37 O37 1.252(3) . ?
C37 O38 1.256(3) . ?
O37 Cu1 1.9741(18) 3_666 ?
C41A C42A 1.366(7) . ?
C41A C46A 1.390(7) . ?
C41A C47 1.498(7) . ?
C42A F42A 1.361(9) . ?
C42A C43A 1.395(6) . ?
C43A C44A 1.364(8) . ?
C43A H43A 0.9500 . ?
C44A C45A 1.363(9) . ?
C44A H44A 0.9500 . ?
C45A C46A 1.391(7) . ?
C45A H45A 0.9500 . ?
C46A H46A 0.9500 . ?
C41B C42B 1.364(12) . ?
C41B C46B 1.389(13) . ?
C41B C47 1.51(2) . ?
C42B F42B 1.361(14) . ?
C42B C43B 1.395(12) . ?
C43B C44B 1.365(13) . ?
C43B H43B 0.9500 . ?
C44B C45B 1.357(14) . ?
C44B H44B 0.9500 . ?
C45B C46B 1.393(12) . ?
C45B H45B 0.9500 . ?
C46B H46B 0.9500 . ?
C47 O47 1.247(3) . ?
C47 O48 1.254(3) . ?
O47 Cu1 1.9575(17) 3_666 ?

loop_
_geom_hbond_atom_site_label_D
_geom_hbond_atom_site_label_H
_geom_hbond_atom_site_label_A
_geom_hbond_distance_DH
_geom_hbond_distance_HA
_geom_hbond_distance_DA
_geom_hbond_angle_DHA
_geom_hbond_site_symmetry_A
N27 H27A O27 0.88 1.99 2.859(3) 168.8 3_656
N27 H27B O48 0.88 2.43 3.098(3) 132.9 2_545

loop_
_geom_torsion_atom_site_label_1
_geom_torsion_atom_site_label_2
_geom_torsion_atom_site_label_3
_geom_torsion_atom_site_label_4
_geom_torsion
_geom_torsion_site_symmetry_1
_geom_torsion_site_symmetry_2
_geom_torsion_site_symmetry_3
_geom_torsion_site_symmetry_4
_geom_torsion_publ_flag
C15 N11 N12 C13 0.7(3) . . . . ?
C28 N11 N12 C13 174.2(2) . . . . ?
C15 N11 N12 Cu1 -178.18(19) . . . . ?
C28 N11 N12 Cu1 -4.7(3) . . . . ?
O47 Cu1 N12 C13 -49.6(2) 3_666 . . . ?
O48 Cu1 N12 C13 128.5(2) . . . . ?
O38 Cu1 N12 C13 -141.6(2) . . . . ?
O37 Cu1 N12 C13 39.0(2) 3_666 . . . ?
O47 Cu1 N12 N11 129.1(2) 3_666 . . . ?
O48 Cu1 N12 N11 -52.8(2) . . . . ?
O38 Cu1 N12 N11 37.2(2) . . . . ?
O37 Cu1 N12 N11 -142.3(2) 3_666 . . . ?
Cu1 N12 C13 C14 178.62(19) . . . . ?
N12 C13 C14 C15 0.0(4) . . . . ?
N12 N11 C15 C14 -0.8(3) . . . . ?
C28 N11 C15 C14 -173.7(3) . . . . ?
C13 C14 C15 N11 0.5(3) . . . . ?
C26 C21 C22 C23 -2.0(4) . . . . ?
C27 C21 C22 C23 173.4(3) . . . . ?
C21 C22 C23 C24 -0.8(4) . . . . ?
C22 C23 C24 C25 3.3(4) . . . . ?
C22 C23 C24 C28 -172.2(3) . . . . ?
C23 C24 C25 C26 -3.0(4) . . . . ?
C28 C24 C25 C26 172.5(3) . . . . ?
C24 C25 C26 C21 0.1(4) . . . . ?
C22 C21 C26 C25 2.4(4) . . . . ?
C27 C21 C26 C25 -173.2(3) . . . . ?
C26 C21 C27 O27 11.7(5) . . . . ?
C22 C21 C27 O27 -163.7(3) . . . . ?
C26 C21 C27 N27 -169.7(3) . . . . ?
C22 C21 C27 N27 14.9(5) . . . . ?
C15 N11 C28 C24 77.4(3) . . . . ?
N12 N11 C28 C24 -94.9(3) . . . . ?
C23 C24 C28 N11 -151.1(2) . . . . ?
C25 C24 C28 N11 33.5(3) . . . . ?
C36 C31 C32 F32 179.2(3) . . . . ?
C37 C31 C32 F32 -2.5(4) . . . . ?
C36 C31 C32 C33 0.3(4) . . . . ?
C37 C31 C32 C33 178.6(3) . . . . ?
F32 C32 C33 C34 179.4(3) . . . . ?
C31 C32 C33 C34 -1.6(5) . . . . ?
C32 C33 C34 C35 1.5(6) . . . . ?
C33 C34 C35 C36 -0.2(6) . . . . ?
C34 C35 C36 C31 -1.2(6) . . . . ?
C32 C31 C36 C35 1.1(4) . . . . ?
C37 C31 C36 C35 -177.2(3) . . . . ?
C32 C31 C37 O37 -15.1(4) . . . . ?
C36 C31 C37 O37 163.1(2) . . . . ?
C32 C31 C37 O38 165.9(2) . . . . ?
C36 C31 C37 O38 -15.9(3) . . . . ?
O38 C37 O37 Cu1 3.6(3) . . . 3_666 ?
C31 C37 O37 Cu1 -175.26(15) . . . 3_666 ?
O37 C37 O38 Cu1 -2.4(3) . . . . ?
C31 C37 O38 Cu1 176.51(15) . . . . ?
O47 Cu1 O38 C37 84.59(18) 3_666 . . . ?
O48 Cu1 O38 C37 -83.17(18) . . . . ?
O37 Cu1 O38 C37 -3.4(5) 3_666 . . . ?
N12 Cu1 O38 C37 179.05(18) . . . . ?
Cu1 Cu1 O38 C37 0.37(17) 3_666 . . . ?
C46A C41A C42A F42A -179.9(2) . . . . ?
C47 C41A C42A F42A 4.6(4) . . . . ?
C46A C41A C42A C43A 0.0(3) . . . . ?
C47 C41A C42A C43A -175.6(4) . . . . ?
F42A C42A C43A C44A -179.9(3) . . . . ?
C41A C42A C43A C44A 0.3(4) . . . . ?
C42A C43A C44A C45A -0.1(6) . . . . ?
C43A C44A C45A C46A -0.3(7) . . . . ?
C42A C41A C46A C45A -0.4(5) . . . . ?
C47 C41A C46A C45A 175.4(5) . . . . ?
C44A C45A C46A C41A 0.6(7) . . . . ?
C46B C41B C42B F42B -180.0(3) . . . . ?
C47 C41B C42B F42B 21.9(13) . . . . ?
C46B C41B C42B C43B 0.0(4) . . . . ?
C47 C41B C42B C43B -158.2(13) . . . . ?
F42B C42B C43B C44B -179.9(4) . . . . ?
C41B C42B C43B C44B 0.1(7) . . . . ?
C42B C43B C44B C45B -0.3(9) . . . . ?
C43B C44B C45B C46B 0.4(10) . . . . ?
C42B C41B C46B C45B 0.0(6) . . . . ?
C47 C41B C46B C45B 158.5(15) . . . . ?
C44B C45B C46B C41B -0.2(9) . . . . ?
C42A C41A C47 O47 29.9(5) . . . . ?
C46A C41A C47 O47 -145.6(3) . . . . ?
C42A C41A C47 O48 -149.6(3) . . . . ?
C46A C41A C47 O48 34.9(4) . . . . ?
C42B C41B C47 O47 -150.3(8) . . . . ?
C46B C41B C47 O47 51.5(9) . . . . ?
C42B C41B C47 O48 22.4(13) . . . . ?
C46B C41B C47 O48 -135.8(9) . . . . ?
O48 C47 O47 Cu1 -4.1(4) . . . 3_666 ?
C41A C47 O47 Cu1 176.5(3) . . . 3_666 ?
C41B C47 O47 Cu1 168.1(7) . . . 3_666 ?
O47 C47 O48 Cu1 4.5(4) . . . . ?
C41A C47 O48 Cu1 -176.0(3) . . . . ?
C41B C47 O48 Cu1 -167.1(7) . . . . ?
O47 Cu1 O48 C47 -3.6(5) 3_666 . . . ?
O38 Cu1 O48 C47 83.2(2) . . . . ?
O37 Cu1 O48 C47 -84.7(2) 3_666 . . . ?
N12 Cu1 O48 C47 -174.8(2) . . . . ?
Cu1 Cu1 O48 C47 -2.3(2) 3_666 . . . ?
